data_7228925
loop_
_publ_author_name
'Oba, Yukiko'
'Okuhata, Megumi'
'Osakai, Toshiyuki'
'Mochida, Tomoyuki'

_publ_section_title
;
 Solvate and protic ionic liquids from aza-crown ethers: synthesis,
 thermal properties, and LCST behavior.
;
_journal_issue 5
_journal_name_full 'Physical chemistry chemical physics : PCCP'
_journal_page_first 3118
_journal_page_last 3127
_journal_paper_doi 10.1039/c7cp02807e
_journal_volume 20
_journal_year 2018
_chemical_formula_sum 'C13 H28 Cl4 Fe N O4'
_chemical_formula_weight 460.01
_space_group_IT_number 2
_space_group_name_Hall '-P 1'
_space_group_name_H-M_alt 'P -1'
_symmetry_cell_setting triclinic
_symmetry_space_group_name_Hall '-P 1'
_symmetry_space_group_name_H-M 'P -1'
_atom_sites_solution_hydrogens geom
_atom_sites_solution_primary direct
_atom_sites_solution_secondary difmap
_audit_creation_method SHELXL-97
_audit_update_record
;
2016-12-27 deposited with the CCDC.
2017-08-16 downloaded from the CCDC.
;
_cell_angle_alpha 109.255(2)
_cell_angle_beta 94.577(2)
_cell_angle_gamma 100.770(2)
_cell_formula_units_Z 2
_cell_length_a 9.6258(16)
_cell_length_b 10.1155(17)
_cell_length_c 12.305(2)
_cell_measurement_reflns_used 1681
_cell_measurement_temperature 100
_cell_measurement_theta_max 22.10
_cell_measurement_theta_min 2.28
_cell_volume 1098.2(3)
_computing_cell_refinement 'APEX2 (Bruker AXS, 2006)'
_computing_data_collection 'APEX2 (Bruker AXS, 2006)'
_computing_data_reduction 'SAINT (Bruker AXS, 2004)'
_computing_molecular_graphics 'XSHEL (Bruker AXS,2002)'
_computing_publication_material 'XCIF (Bruker AXS, 2001)'
_computing_structure_refinement 'SHELXL-97 (Sheldrick, 1997)'
_computing_structure_solution 'SHELXS-97 (Sheldrick, 1997)'
_diffrn_ambient_temperature 100
_diffrn_detector_area_resol_mean 8.333
_diffrn_measured_fraction_theta_full 0.982
_diffrn_measured_fraction_theta_max 0.982
_diffrn_measurement_device_type 'Bruker APEXII CCD area detector'
_diffrn_measurement_method 'phi and omega scans'
_diffrn_radiation_monochromator 'Bruker Helios multilayer confocal mirror'
_diffrn_radiation_source 'Bruker TXS fine-focus rotating anode'
_diffrn_radiation_type MoK\a
_diffrn_radiation_wavelength 0.71073
_diffrn_reflns_av_R_equivalents 0.0144
_diffrn_reflns_av_sigmaI/netI 0.0369
_diffrn_reflns_limit_h_max 11
_diffrn_reflns_limit_h_min -10
_diffrn_reflns_limit_k_max 12
_diffrn_reflns_limit_k_min -12
_diffrn_reflns_limit_l_max 15
_diffrn_reflns_limit_l_min -9
_diffrn_reflns_number 5677
_diffrn_reflns_theta_full 25.68
_diffrn_reflns_theta_max 25.68
_diffrn_reflns_theta_min 1.77
_exptl_absorpt_coefficient_mu 1.187
_exptl_absorpt_correction_T_max 0.8756
_exptl_absorpt_correction_T_min 0.8365
_exptl_absorpt_correction_type empirical
_exptl_absorpt_process_details
;
SADABS Sheldrick 1996
;
_exptl_crystal_colour yellow
_exptl_crystal_density_diffrn 1.391
_exptl_crystal_density_method 'not measured'
_exptl_crystal_description prism
_exptl_crystal_F_000 478
_exptl_crystal_size_max 0.16
_exptl_crystal_size_mid 0.13
_exptl_crystal_size_min 0.12
_refine_diff_density_max 0.571
_refine_diff_density_min -0.360
_refine_diff_density_rms 0.055
_refine_ls_extinction_method none
_refine_ls_goodness_of_fit_ref 1.032
_refine_ls_hydrogen_treatment mixed
_refine_ls_matrix_type full
_refine_ls_number_parameters 296
_refine_ls_number_reflns 4104
_refine_ls_number_restraints 115
_refine_ls_restrained_S_all 1.038
_refine_ls_R_factor_all 0.0911
_refine_ls_R_factor_gt 0.0586
_refine_ls_shift/su_max 0.000
_refine_ls_shift/su_mean 0.000
_refine_ls_structure_factor_coef Fsqd
_refine_ls_weighting_details 'calc w=1/[\s^2^(Fo^2^)+(0.0714P)^2^+0.6892P] where P=(Fo^2^+2Fc^2^)/3'
_refine_ls_weighting_scheme calc
_refine_ls_wR_factor_gt 0.1446
_refine_ls_wR_factor_ref 0.1649
_reflns_number_gt 2653
_reflns_number_total 4104
_reflns_threshold_expression >2sigma(I)
_cod_data_source_file c7cp02807e2.cif
_cod_data_source_block fec3crown
_cod_depositor_comments
;
The following automatic conversions were performed:

'_symmetry_cell_setting' value 'Triclinic' changed to 'triclinic'
according to
/home/data/users/saulius/crontab/automatic-downloads/rss-feeds/RSC/lib/dictionaries/cif_core.dic
dictionary named 'cif_core.dic' version 2.4.2 from 2011-04-26.

Automatic conversion script
Id: cif_fix_values 4973 2017-02-22 13:04:09Z antanas 

 Adding full bibliography for 7228925.cif.
;
_cod_original_sg_symbol_H-M 'P-1   '
_cod_database_code 7228925

loop_
_symmetry_equiv_pos_as_xyz
'x, y, z'
'-x, -y, -z'

loop_
_atom_site_label
_atom_site_type_symbol
_atom_site_fract_x
_atom_site_fract_y
_atom_site_fract_z
_atom_site_U_iso_or_equiv
_atom_site_adp_type
_atom_site_occupancy
_atom_site_symmetry_multiplicity
_atom_site_calc_flag
_atom_site_refinement_flags
_atom_site_disorder_assembly
_atom_site_disorder_group
C11A C 0.7337(15) 0.5570(14) 0.7469(10) 0.144(4) Uani 0.691(9) 1 d PU A 1
H11A H 0.7811 0.4986 0.7820 0.173 Uiso 0.691(9) 1 calc PR A 1
H11B H 0.6333 0.5385 0.7611 0.173 Uiso 0.691(9) 1 calc PR A 1
C12A C 0.7249(17) 0.4935(15) 0.6413(10) 0.157(5) Uani 0.691(9) 1 d P A 1
H12A H 0.8247 0.4925 0.6274 0.188 Uiso 0.691(9) 1 calc PR A 1
H12B H 0.6938 0.5585 0.6043 0.188 Uiso 0.691(9) 1 calc PR A 1
C13A C 0.6410(19) 0.349(3) 0.570(2) 0.149(8) Uani 0.691(9) 1 d P A 1
H13A H 0.6214 0.2921 0.6203 0.224 Uiso 0.691(9) 1 calc PR A 1
H13B H 0.6950 0.3029 0.5105 0.224 Uiso 0.691(9) 1 calc PR A 1
H13C H 0.5504 0.3570 0.5332 0.224 Uiso 0.691(9) 1 calc PR A 1
C1A C 0.9422(8) 0.6774(8) 0.8620(9) 0.101(3) Uani 0.691(9) 1 d PD A 1
H1A1 H 0.9309 0.6174 0.9115 0.122 Uiso 0.691(9) 1 calc PR A 1
H1A2 H 0.9795 0.6243 0.7917 0.122 Uiso 0.691(9) 1 calc PR A 1
C4A C 1.0780(12) 0.905(2) 0.6732(16) 0.226(12) Uani 0.691(9) 1 d PD A 1
H4A1 H 1.1402 0.8800 0.6127 0.271 Uiso 0.691(9) 1 calc PR A 1
H4A2 H 1.0731 1.0063 0.6911 0.271 Uiso 0.691(9) 1 calc PR A 1
C6A C 0.7572(18) 0.9258(18) 0.5807(14) 0.188(7) Uani 0.691(9) 1 d PD A 1
H6A1 H 0.6967 0.9209 0.5100 0.225 Uiso 0.691(9) 1 calc PR A 1
H6A2 H 0.8033 1.0282 0.6242 0.225 Uiso 0.691(9) 1 calc PR A 1
C7A C 0.6573(12) 1.0142(12) 0.7252(11) 0.113(3) Uani 0.691(9) 1 d PD A 1
H7A1 H 0.7541 1.0780 0.7532 0.136 Uiso 0.691(9) 1 calc PR A 1
H7A2 H 0.6009 1.0564 0.6801 0.136 Uiso 0.691(9) 1 calc PR A 1
C8A C 0.5941(14) 1.0053(14) 0.8165(11) 0.117(4) Uani 0.691(9) 1 d PDU A 1
H8A1 H 0.4954 0.9464 0.7876 0.141 Uiso 0.691(9) 1 calc PR A 1
H8A2 H 0.5877 1.1030 0.8657 0.141 Uiso 0.691(9) 1 calc PR A 1
C10A C 0.7165(11) 0.7552(11) 0.9265(8) 0.112(3) Uani 0.691(9) 1 d PD A 1
H10A H 0.6765 0.6735 0.9505 0.135 Uiso 0.691(9) 1 calc PR A 1
H10B H 0.7872 0.8259 0.9924 0.135 Uiso 0.691(9) 1 calc PR A 1
C11B C 0.728(2) 0.597(2) 0.6924(19) 0.082(5) Uani 0.309(9) 1 d PU A 2
H11C H 0.6428 0.6232 0.6632 0.099 Uiso 0.309(9) 1 calc PR A 2
H11D H 0.8007 0.6008 0.6400 0.099 Uiso 0.309(9) 1 calc PR A 2
C12B C 0.6874(18) 0.4396(16) 0.7012(17) 0.083(5) Uani 0.309(9) 1 d P A 2
H12C H 0.5848 0.4109 0.7066 0.099 Uiso 0.309(9) 1 calc PR A 2
H12D H 0.7469 0.4319 0.7674 0.099 Uiso 0.309(9) 1 calc PR A 2
C13B C 0.728(5) 0.344(6) 0.571(5) 0.154(17) Uani 0.309(9) 1 d P A 2
H13D H 0.6482 0.3253 0.5092 0.232 Uiso 0.309(9) 1 calc PR A 2
H13E H 0.7467 0.2532 0.5728 0.232 Uiso 0.309(9) 1 calc PR A 2
H13F H 0.8140 0.4001 0.5546 0.232 Uiso 0.309(9) 1 calc PR A 2
C1B C 0.8994(13) 0.754(3) 0.9378(12) 0.119(7) Uani 0.309(9) 1 d PDU A 2
H1B1 H 0.8667 0.8295 0.9976 0.143 Uiso 0.309(9) 1 calc PR A 2
H1B2 H 0.8992 0.6729 0.9658 0.143 Uiso 0.309(9) 1 calc PR A 2
C4B C 1.0707(13) 0.9204(13) 0.6827(17) 0.067(6) Uani 0.309(9) 1 d PDU A 2
H4B1 H 1.1349 0.9188 0.6236 0.080 Uiso 0.309(9) 1 calc PR A 2
H4B2 H 1.0514 1.0177 0.7136 0.080 Uiso 0.309(9) 1 calc PR A 2
C6B C 0.714(3) 0.816(3) 0.5435(13) 0.126(9) Uani 0.309(9) 1 d PDU A 2
H6B1 H 0.6834 0.7099 0.5157 0.151 Uiso 0.309(9) 1 calc PR A 2
H6B2 H 0.6664 0.8492 0.4862 0.151 Uiso 0.309(9) 1 calc PR A 2
C7B C 0.576(3) 0.953(3) 0.700(2) 0.131(7) Uani 0.309(9) 1 d PDU A 2
H7B1 H 0.4835 0.9177 0.6472 0.157 Uiso 0.309(9) 1 calc PR A 2
H7B2 H 0.6140 1.0539 0.7075 0.157 Uiso 0.309(9) 1 calc PR A 2
C8B C 0.554(2) 0.948(3) 0.806(2) 0.112(6) Uani 0.309(9) 1 d PDU A 2
H8B1 H 0.4777 0.8611 0.7930 0.134 Uiso 0.309(9) 1 calc PR A 2
H8B2 H 0.5152 1.0318 0.8460 0.134 Uiso 0.309(9) 1 calc PR A 2
C10B C 0.6394(15) 0.6878(12) 0.852(2) 0.098(6) Uani 0.309(9) 1 d PD A 2
H10C H 0.5722 0.6340 0.7783 0.118 Uiso 0.309(9) 1 calc PR A 2
H10D H 0.6264 0.6313 0.9037 0.118 Uiso 0.309(9) 1 calc PR A 2
Cl1 Cl 0.69439(18) 0.42079(15) 0.01723(12) 0.1092(5) Uani 1 1 d . . .
Cl2 Cl 0.7364(2) 0.47089(17) 0.31604(13) 0.1190(6) Uani 1 1 d . . .
Cl3 Cl 0.98685(14) 0.68709(17) 0.20410(18) 0.1251(6) Uani 1 1 d . . .
Cl4 Cl 0.63754(14) 0.74552(15) 0.22339(13) 0.0998(4) Uani 1 1 d . . .
C2 C 1.0453(7) 0.8117(7) 0.9258(6) 0.121(2) Uani 1 1 d D . .
H2A H 1.0178 0.8562 1.0031 0.146 Uiso 0.691(9) 1 calc PR A 1
H2B H 1.1410 0.7918 0.9382 0.146 Uiso 0.691(9) 1 calc PR A 1
H2C H 1.1023 0.8611 1.0043 0.146 Uiso 0.309(9) 1 d PR A 2
H2D H 1.0884 0.7317 0.8836 0.146 Uiso 0.309(9) 1 d PR A 2
C3 C 1.1352(7) 0.8851(8) 0.7745(9) 0.141(3) Uani 1 1 d . . .
H3A H 1.2303 0.9517 0.8047 0.169 Uiso 1 1 calc R A 1
H3B H 1.1501 0.7859 0.7524 0.169 Uiso 1 1 calc R A 1
C5 C 0.8582(10) 0.8544(11) 0.5487(7) 0.169(4) Uani 1 1 d D . .
H5A H 0.9278 0.9131 0.5183 0.202 Uiso 0.691(9) 1 calc PR A 1
H5B H 0.8127 0.7651 0.4825 0.202 Uiso 0.691(9) 1 calc PR A 1
H5C H 0.8860 0.9599 0.5690 0.202 Uiso 0.309(9) 1 d PR A 2
H5D H 0.8833 0.8092 0.4705 0.202 Uiso 0.309(9) 1 d PR A 2
C9 C 0.6045(7) 0.8203(7) 0.9046(7) 0.128(2) Uani 1 1 d D . .
H9A H 0.5360 0.7542 0.8352 0.153 Uiso 0.691(9) 1 calc PR A 1
H9B H 0.5524 0.8439 0.9721 0.153 Uiso 0.691(9) 1 calc PR A 1
H9C H 0.5002 0.8035 0.8808 0.153 Uiso 0.309(9) 1 d PR A 2
H9D H 0.6200 0.8431 0.9899 0.153 Uiso 0.309(9) 1 d PR A 2
Fe1 Fe 0.76378(7) 0.58216(7) 0.19144(6) 0.0761(3) Uani 1 1 d . . .
N1 N 0.7927(5) 0.7014(5) 0.8244(4) 0.0874(12) Uani 1 1 d D . .
O1 O 1.0517(4) 0.9072(4) 0.8656(4) 0.1063(11) Uani 1 1 d D A .
O2 O 0.9384(6) 0.8141(5) 0.6317(5) 0.1364(16) Uani 1 1 d D A .
O3 O 0.6682(7) 0.8735(7) 0.6513(5) 0.1562(19) Uani 1 1 d D . .
O4 O 0.6664(4) 0.9450(4) 0.8857(4) 0.1119(12) Uani 1 1 d DU A .
H14 H 0.815(4) 0.768(5) 0.798(4) 0.071(14) Uiso 1 1 d . . .

loop_
_atom_site_aniso_label
_atom_site_aniso_U_11
_atom_site_aniso_U_22
_atom_site_aniso_U_33
_atom_site_aniso_U_23
_atom_site_aniso_U_13
_atom_site_aniso_U_12
C11A 0.207(9) 0.106(8) 0.101(8) 0.029(7) 0.004(7) 0.015(7)
C12A 0.269(16) 0.095(9) 0.093(8) 0.022(7) 0.028(9) 0.031(10)
C13A 0.200(19) 0.095(10) 0.103(9) 0.005(7) -0.020(14) -0.013(14)
C1A 0.116(6) 0.067(5) 0.119(7) 0.031(5) -0.010(5) 0.030(4)
C4A 0.18(2) 0.33(3) 0.21(2) 0.12(2) 0.120(18) 0.07(2)
C6A 0.31(2) 0.204(17) 0.107(10) 0.076(12) 0.085(13) 0.138(16)
C7A 0.102(7) 0.115(8) 0.140(9) 0.067(7) 0.017(6) 0.026(6)
C8A 0.124(7) 0.110(8) 0.132(7) 0.043(6) 0.011(6) 0.063(6)
C10A 0.161(9) 0.092(7) 0.100(7) 0.049(6) 0.045(6) 0.030(7)
C11B 0.123(9) 0.066(9) 0.076(10) 0.055(8) -0.002(8) 0.015(7)
C12B 0.103(11) 0.047(9) 0.088(12) 0.037(9) -0.006(9) -0.023(7)
C13B 0.21(5) 0.10(2) 0.13(3) 0.018(18) 0.02(4) 0.02(4)
C1B 0.134(14) 0.125(15) 0.107(13) 0.059(11) -0.001(11) 0.027(11)
C4B 0.065(9) 0.024(6) 0.110(14) 0.024(7) 0.028(9) -0.003(6)
C6B 0.190(18) 0.102(13) 0.089(13) 0.041(11) 0.010(12) 0.028(13)
C7B 0.125(11) 0.126(12) 0.135(11) 0.025(10) 0.017(10) 0.053(10)
C8B 0.103(9) 0.109(11) 0.133(10) 0.046(9) 0.026(8) 0.036(9)
C10B 0.121(15) 0.056(10) 0.114(16) 0.022(10) 0.044(12) 0.016(10)
Cl1 0.1517(12) 0.0824(9) 0.0821(9) 0.0236(7) 0.0071(8) 0.0134(8)
Cl2 0.1925(16) 0.0917(10) 0.0915(10) 0.0479(8) 0.0235(10) 0.0472(10)
Cl3 0.0810(8) 0.0928(10) 0.1908(17) 0.0388(11) 0.0132(9) 0.0181(7)
Cl4 0.1004(9) 0.0961(9) 0.1196(11) 0.0467(8) 0.0190(8) 0.0453(7)
C2 0.105(4) 0.101(5) 0.163(6) 0.056(5) -0.004(4) 0.028(3)
C3 0.093(4) 0.112(5) 0.216(9) 0.048(6) 0.054(6) 0.026(4)
C5 0.184(8) 0.217(10) 0.088(5) 0.071(6) 0.029(6) -0.032(7)
C9 0.108(4) 0.125(6) 0.172(7) 0.069(5) 0.050(4) 0.034(4)
Fe1 0.0865(4) 0.0627(4) 0.0832(5) 0.0304(3) 0.0090(3) 0.0197(3)
N1 0.103(3) 0.058(2) 0.096(3) 0.026(2) 0.009(2) 0.012(2)
O1 0.102(2) 0.083(2) 0.136(3) 0.038(2) 0.018(2) 0.029(2)
O2 0.156(4) 0.116(3) 0.121(4) 0.038(3) 0.039(3) -0.010(3)
O3 0.204(5) 0.178(5) 0.104(4) 0.049(4) 0.038(3) 0.079(4)
O4 0.110(3) 0.094(3) 0.131(3) 0.042(2) 0.000(2) 0.026(2)

loop_
_atom_type_symbol
_atom_type_description
_atom_type_scat_dispersion_real
_atom_type_scat_dispersion_imag
_atom_type_scat_source
C C 0.0033 0.0016 'International Tables Vol C Tables 4.2.6.8 and 6.1.1.4'
H H 0.0000 0.0000 'International Tables Vol C Tables 4.2.6.8 and 6.1.1.4'
N N 0.0061 0.0033 'International Tables Vol C Tables 4.2.6.8 and 6.1.1.4'
O O 0.0106 0.0060 'International Tables Vol C Tables 4.2.6.8 and 6.1.1.4'
Cl Cl 0.1484 0.1585 'International Tables Vol C Tables 4.2.6.8 and 6.1.1.4'
Fe Fe 0.3463 0.8444 'International Tables Vol C Tables 4.2.6.8 and 6.1.1.4'

loop_
_geom_angle_atom_site_label_1
_geom_angle_atom_site_label_2
_geom_angle_atom_site_label_3
_geom_angle
C12A C11A N1 134.6(16)
C12A C11A H11A 103.5
N1 C11A H11A 103.5
C12A C11A H11B 103.5
N1 C11A H11B 103.5
H11A C11A H11B 105.3
C11A C12A C13A 128.3(19)
C11A C12A H12A 105.2
C13A C12A H12A 105.2
C11A C12A H12B 105.2
C13A C12A H12B 105.2
H12A C12A H12B 105.9
C2 C1A N1 112.5(5)
C2 C1A H1A1 109.1
N1 C1A H1A1 109.1
C2 C1A H1A2 109.1
N1 C1A H1A2 109.1
H1A1 C1A H1A2 107.8
C2 C1A H2D 40.8
N1 C1A H2D 145.8
H1A1 C1A H2D 101.7
H1A2 C1A H2D 74.0
C3 C4A O2 109.0(11)
C3 C4A H4A1 109.9
O2 C4A H4A1 109.9
C3 C4A H4A2 109.9
O2 C4A H4A2 109.9
H4A1 C4A H4A2 108.3
C5 C6A O3 114.1(10)
C5 C6A H6A1 108.7
O3 C6A H6A1 108.7
C5 C6A H6A2 108.7
O3 C6A H6A2 108.7
H6A1 C6A H6A2 107.6
C5 C6A H5C 45.0
O3 C6A H5C 142.3
H6A1 C6A H5C 108.2
H6A2 C6A H5C 66.2
C8A C7A O3 110.3(9)
C8A C7A H7A1 109.6
O3 C7A H7A1 109.6
C8A C7A H7A2 109.6
O3 C7A H7A2 109.6
H7A1 C7A H7A2 108.1
C7A C8A O4 113.7(10)
C7A C8A H8A1 108.8
O4 C8A H8A1 108.8
C7A C8A H8A2 108.8
O4 C8A H8A2 108.8
H8A1 C8A H8A2 107.7
C9 C10A N1 114.4(6)
C9 C10A H10A 108.7
N1 C10A H10A 108.7
C9 C10A H10B 108.7
N1 C10A H10B 108.7
H10A C10A H10B 107.6
C9 C10A H9D 39.7
N1 C10A H9D 152.6
H10A C10A H9D 92.1
H10B C10A H9D 80.5
C12B C11B N1 104.1(13)
C12B C11B H11C 110.9
N1 C11B H11C 110.9
C12B C11B H11D 110.9
N1 C11B H11D 110.9
H11C C11B H11D 109.0
C11B C12B C13B 98(3)
C11B C12B H12C 112.2
C13B C12B H12C 112.2
C11B C12B H12D 112.2
C13B C12B H12D 112.2
H12C C12B H12D 109.8
C12B C13B H13D 109.5
C12B C13B H13E 109.5
H13D C13B H13E 109.5
C12B C13B H13F 109.5
H13D C13B H13F 109.5
H13E C13B H13F 109.5
C2 C1B N1 114.0(8)
C2 C1B H1B1 108.8
N1 C1B H1B1 108.8
C2 C1B H1B2 108.8
N1 C1B H1B2 108.8
H1B1 C1B H1B2 107.7
C3 C4B O2 107.1(8)
C3 C4B H4B1 110.3
O2 C4B H4B1 110.3
C3 C4B H4B2 110.3
O2 C4B H4B2 110.3
H4B1 C4B H4B2 108.6
C5 C6B O3 113.0(15)
C5 C6B H6B1 109.0
O3 C6B H6B1 109.0
C5 C6B H6B2 109.0
O3 C6B H6B2 109.0
H6B1 C6B H6B2 107.8
O3 C7B C8B 113(2)
O3 C7B H7B1 109.0
C8B C7B H7B1 109.0
O3 C7B H7B2 109.0
C8B C7B H7B2 109.0
H7B1 C7B H7B2 107.8
C7B C8B O4 121(2)
C7B C8B H8B1 107.0
O4 C8B H8B1 107.0
C7B C8B H8B2 107.0
O4 C8B H8B2 107.0
H8B1 C8B H8B2 106.7
C9 C10B N1 113.6(8)
C9 C10B H10C 108.8
N1 C10B H10C 108.8
C9 C10B H10D 108.8
N1 C10B H10D 108.8
H10C C10B H10D 107.7
O1 C2 C1A 111.3(6)
O1 C2 C1B 112.4(9)
C1A C2 C1B 47.0(9)
O1 C2 H2A 109.4
C1A C2 H2A 109.4
C1B C2 H2A 65.0
O1 C2 H2B 109.4
C1A C2 H2B 109.4
C1B C2 H2B 137.4
H2A C2 H2B 108.0
O1 C2 H2C 109.6
C1A C2 H2C 138.4
C1B C2 H2C 108.8
H2A C2 H2C 47.9
H2B C2 H2C 62.8
O1 C2 H2D 108.7
C1A C2 H2D 65.6
C1B C2 H2D 109.4
H2A C2 H2D 140.3
H2B C2 H2D 47.6
H2C C2 H2D 107.8
C4A C3 O1 115.9(10)
C4A C3 C4B 7.8(16)
O1 C3 C4B 109.5(10)
C4A C3 H3A 108.3
O1 C3 H3A 108.3
C4B C3 H3A 107.4
C4A C3 H3B 108.3
O1 C3 H3B 108.3
C4B C3 H3B 115.6
H3A C3 H3B 107.4
C6A C5 C6B 45.4(10)
C6A C5 O2 120.0(9)
C6B C5 O2 113.8(12)
C6A C5 H5A 107.3
C6B C5 H5A 138.4
O2 C5 H5A 107.3
C6A C5 H5B 107.3
C6B C5 H5B 66.9
O2 C5 H5B 107.3
H5A C5 H5B 106.9
C6A C5 H5C 63.7
C6B C5 H5C 108.2
O2 C5 H5C 109.3
H5A C5 H5C 49.7
H5B C5 H5C 141.3
C6A C5 H5D 130.5
C6B C5 H5D 108.9
O2 C5 H5D 108.9
H5A C5 H5D 61.3
H5B C5 H5D 47.2
H5C C5 H5D 107.7
O4 C9 C10B 123.1(8)
O4 C9 C10A 107.4(6)
C10B C9 C10A 44.8(9)
O4 C9 H9A 110.2
C10B C9 H9A 65.5
C10A C9 H9A 110.2
O4 C9 H9B 110.2
C10B C9 H9B 125.2
C10A C9 H9B 110.2
H9A C9 H9B 108.5
O4 C9 H9C 106.3
C10B C9 H9C 105.5
C10A C9 H9C 144.4
H9A C9 H9C 45.8
H9B C9 H9C 67.6
O4 C9 H9D 106.5
C10B C9 H9D 107.9
C10A C9 H9D 74.4
H9A C9 H9D 139.0
H9B C9 H9D 39.7
H9C C9 H9D 106.6
Cl3 Fe1 Cl4 108.28(6)
Cl3 Fe1 Cl1 108.43(7)
Cl4 Fe1 Cl1 110.92(7)
Cl3 Fe1 Cl2 111.65(8)
Cl4 Fe1 Cl2 110.15(7)
Cl1 Fe1 Cl2 107.42(6)
C11A N1 C10A 115.9(8)
C11A N1 C10B 81.5(8)
C10A N1 C10B 41.4(8)
C11A N1 C1B 128.6(13)
C10A N1 C1B 70.6(8)
C10B N1 C1B 110.0(11)
C11A N1 C1A 96.6(7)
C10A N1 C1A 112.1(6)
C10B N1 C1A 142.6(11)
C1B N1 C1A 43.9(8)
C11A N1 C11B 33.3(7)
C10A N1 C11B 129.7(9)
C10B N1 C11B 88.3(12)
C1B N1 C11B 153.8(12)
C1A N1 C11B 110.6(9)
C11A N1 H14 120(3)
C10A N1 H14 108(3)
C10B N1 H14 111(3)
C1B N1 H14 102(3)
C1A N1 H14 102(3)
C11B N1 H14 87(3)
C2 O1 C3 116.4(5)
C4A O2 C5 112.2(8)
C4A O2 C4B 7.7(15)
C5 O2 C4B 109.9(7)
C7B O3 C6B 140.4(19)
C7B O3 C6A 117.0(16)
C6B O3 C6A 43.1(10)
C7B O3 C7A 35.8(13)
C6B O3 C7A 135.9(13)
C6A O3 C7A 94.6(10)
C9 O4 C8B 98.9(13)
C9 O4 C8A 123.3(7)
C8B O4 C8A 24.7(13)

loop_
_geom_bond_atom_site_label_1
_geom_bond_atom_site_label_2
_geom_bond_distance
C11A C12A 1.233(14)
C11A N1 1.432(12)
C11A H11A 0.9900
C11A H11B 0.9900
C12A C13A 1.47(3)
C12A H12A 0.9900
C12A H12B 0.9900
C13A H13A 0.9800
C13A H13B 0.9800
C13A H13C 0.9800
C1A C2 1.454(8)
C1A N1 1.564(8)
C1A H1A1 0.9900
C1A H1A2 0.9900
C4A C3 1.410(14)
C4A O2 1.423(9)
C4A H4A1 0.9900
C4A H4A2 0.9900
C6A C5 1.326(12)
C6A O3 1.421(8)
C6A H6A1 0.9900
C6A H6A2 0.9900
C6A H5C 1.2557
C7A C8A 1.340(12)
C7A O3 1.443(12)
C7A H7A1 0.9900
C7A H7A2 0.9900
C8A O4 1.410(7)
C8A H8A1 0.9900
C8A H8A2 0.9900
C10A C9 1.416(10)
C10A N1 1.502(9)
C10A H10A 0.9900
C10A H10B 0.9900
C11B C12B 1.61(2)
C11B N1 1.61(2)
C11B H11C 0.9900
C11B H11D 0.9900
C12B C13B 1.70(6)
C12B H12C 0.9900
C12B H12D 0.9900
C13B H13D 0.9800
C13B H13E 0.9800
C13B H13F 0.9800
C1B C2 1.455(11)
C1B N1 1.537(11)
C1B H1B1 0.9900
C1B H1B2 0.9900
C4B C3 1.423(15)
C4B O2 1.445(8)
C4B H4B1 0.9900
C4B H4B2 0.9900
C6B C5 1.36(2)
C6B O3 1.403(8)
C6B H6B1 0.9900
C6B H6B2 0.9900
C7B O3 1.35(2)
C7B C8B 1.36(2)
C7B H7B1 0.9900
C7B H7B2 0.9900
C8B O4 1.407(8)
C8B H8B1 0.9900
C8B H8B2 0.9900
C10B C9 1.400(11)
C10B N1 1.530(11)
C10B H10C 0.9900
C10B H10D 0.9900
Cl1 Fe1 2.1823(15)
Cl2 Fe1 2.1861(16)
Cl3 Fe1 2.1788(15)
Cl4 Fe1 2.1818(14)
C2 O1 1.394(6)
C2 H2A 0.9900
C2 H2B 0.9900
C2 H2C 0.9900
C2 H2D 0.9900
C3 O1 1.413(9)
C3 H3A 0.9900
C3 H3B 0.9900
C5 O2 1.440(8)
C5 H5A 0.9900
C5 H5B 0.9900
C5 H5C 0.9900
C5 H5D 0.9900
C9 O4 1.390(6)
C9 H9A 0.9900
C9 H9B 0.9900
C9 H9C 0.9900
C9 H9D 0.9900
N1 H14 0.84(5)
